data_7704461
loop_
_publ_author_name
'H\"ammer, Matthias'
'Janka, Oliver'
'B\"onnighausen, Judith'
'Klenner, Steffen'
'P\"ottgen, Rainer'
'H\"oppe, Henning A'

_publ_section_title
;
 On the phosphors Na<sub>5</sub>M(WO<sub>4</sub>)<sub>4</sub> (M = Y,
 La-Nd, Sm-Lu, Bi) - crystal structures, thermal decomposition, and
 optical and magnetic properties.
;
_journal_issue 24
_journal_name_full 'Dalton transactions (Cambridge, England : 2003)'
_journal_page_first 8209
_journal_page_last 8225
_journal_paper_doi 10.1039/d0dt00782j
_journal_volume 49
_journal_year 2020
_chemical_formula_moiety 'Na5 O16 Gd1 W4'
_chemical_formula_structural 'Na5 Gd (W O4)4'
_chemical_formula_sum 'Gd Na5 O16 W4'
_chemical_formula_weight 1263.60
_chemical_name_structure_type Na5Lu(WO4)4
_chemical_name_systematic 'pentasodium gadolinium tetratungstate'
_space_group_crystal_system tetragonal
_space_group_IT_number 88
_space_group_name_Hall '-I 4ad'
_space_group_name_H-M_alt 'I 41/a :2'
_audit_creation_method SHELXL-2014/7
_audit_update_record
;
2020-02-27 deposited with the CCDC.	2020-05-20 downloaded from the CCDC.
;
_cell_angle_alpha 90
_cell_angle_beta 90
_cell_angle_gamma 90
_cell_formula_units_Z 4
_cell_length_a 11.4796(4)
_cell_length_b 11.4796(4)
_cell_length_c 11.3779(4)
_cell_measurement_reflns_used 23034
_cell_measurement_temperature 296(2)
_cell_measurement_theta_max 40.496
_cell_measurement_theta_min 2.520
_cell_volume 1499.39(9)
_computing_structure_refinement 'SHELXL-2014/7 (Sheldrick, 2014)'
_diffrn_ambient_temperature 296(2)
_diffrn_measured_fraction_theta_full 1.000
_diffrn_measured_fraction_theta_max 1.000
_diffrn_measurement_device_type 'D8 Venture Bruker'
_diffrn_measurement_method 'generic phi and omega scans'
_diffrn_radiation_type MoK\a
_diffrn_radiation_wavelength 0.71073
_diffrn_reflns_av_R_equivalents 0.0459
_diffrn_reflns_av_unetI/netI 0.0217
_diffrn_reflns_Laue_measured_fraction_full 1.000
_diffrn_reflns_Laue_measured_fraction_max 1.000
_diffrn_reflns_limit_h_max 16
_diffrn_reflns_limit_h_min -20
_diffrn_reflns_limit_k_max 20
_diffrn_reflns_limit_k_min -20
_diffrn_reflns_limit_l_max 20
_diffrn_reflns_limit_l_min -20
_diffrn_reflns_number 23034
_diffrn_reflns_point_group_measured_fraction_full 1.000
_diffrn_reflns_point_group_measured_fraction_max 1.000
_diffrn_reflns_theta_full 25.242
_diffrn_reflns_theta_max 40.496
_diffrn_reflns_theta_min 2.520
_exptl_absorpt_coefficient_mu 35.161
_exptl_absorpt_correction_type multi-scan
_exptl_absorpt_process_details
; 
 multi-scan absorption correction using SADABS 
(G. M. Sheldrick, (1996). SADABS. Program for Empirical 
Absorption Correction. University of G\"ottingen, Germany.)
;
_exptl_crystal_colour colourless
_exptl_crystal_density_diffrn 5.598
_exptl_crystal_description block
_exptl_crystal_F_000 2172
_exptl_crystal_size_max 0.06
_exptl_crystal_size_mid 0.04
_exptl_crystal_size_min 0.04
_exptl_transmission_factor_max 0.7492
_exptl_transmission_factor_min 0.5701
_refine_diff_density_max 2.049
_refine_diff_density_min -1.116
_refine_diff_density_rms 0.370
_refine_ls_extinction_coef 0.00036(2)
_refine_ls_extinction_expression Fc^*^=kFc[1+0.001xFc^2^\l^3^/sin(2\q)]^-1/4^
_refine_ls_extinction_method 'SHELXL-2014/7 (Sheldrick 2014'
_refine_ls_goodness_of_fit_ref 1.081
_refine_ls_hydrogen_treatment undef
_refine_ls_matrix_type full
_refine_ls_number_parameters 60
_refine_ls_number_reflns 2397
_refine_ls_number_restraints 0
_refine_ls_restrained_S_all 1.081
_refine_ls_R_factor_all 0.0243
_refine_ls_R_factor_gt 0.0182
_refine_ls_shift/su_max 0.003
_refine_ls_shift/su_mean 0.000
_refine_ls_structure_factor_coef Fsqd
_refine_ls_weighting_details 'w=1/[\s^2^(Fo^2^)+(0.0114P)^2^+6.0365P] where P=(Fo^2^+2Fc^2^)/3'
_refine_ls_weighting_scheme calc
_refine_ls_wR_factor_gt 0.0341
_refine_ls_wR_factor_ref 0.0349
_reflns_Friedel_coverage 0.000
_reflns_number_gt 2116
_reflns_number_total 2397
_reflns_threshold_expression 'I > 2\s(I)'
_cod_data_source_file d0dt00782j2.cif
_cod_data_source_block Na5Gd(WO4)4
_cod_depositor_comments 'Adding full bibliography for 7704452--7704470.cif.'
_cod_original_cell_volume 1499.39(12)
_cod_original_sg_symbol_H-M 'I 41/a'
_cod_database_code 7704461
_shelx_shelxl_version_number 2014/7
_shelx_space_group_comment
;
The symmetry employed for this shelxl refinement is uniquely defined
by the following loop, which should always be used as a source of
symmetry information in preference to the above space-group names.
They are only intended as comments.
;

loop_
_space_group_symop_operation_xyz
'x, y, z'
'-x+1/2, -y, z+1/2'
'-y+3/4, x+1/4, z+1/4'
'y+3/4, -x+3/4, z+3/4'
'x+1/2, y+1/2, z+1/2'
'-x+1, -y+1/2, z+1'
'-y+5/4, x+3/4, z+3/4'
'y+5/4, -x+5/4, z+5/4'
'-x, -y, -z'
'x-1/2, y, -z-1/2'
'y-3/4, -x-1/4, -z-1/4'
'-y-3/4, x-3/4, -z-3/4'
'-x+1/2, -y+1/2, -z+1/2'
'x, y+1/2, -z'
'y-1/4, -x+1/4, -z+1/4'
'-y-1/4, x-1/4, -z-1/4'

loop_
_atom_site_label
_atom_site_type_symbol
_atom_site_fract_x
_atom_site_fract_y
_atom_site_fract_z
_atom_site_U_iso_or_equiv
_atom_site_adp_type
_atom_site_occupancy
_atom_site_site_symmetry_order
_atom_site_calc_flag
_atom_site_refinement_flags_posn
_atom_site_refinement_flags_adp
_atom_site_refinement_flags_occupancy
_atom_site_disorder_assembly
_atom_site_disorder_group
Gd1 Gd 0.0000 0.2500 0.1250 0.00697(4) Uani 1 4 d S T P . .
W1 W 0.59393(2) 0.06776(2) 0.63706(2) 0.00857(3) Uani 1 1 d . . . . .
Na1 Na 0.61993(11) 0.04476(11) 0.15527(11) 0.0144(2) Uani 1 1 d . . . . .
Na2 Na 0.0000 0.2500 0.6250 0.0235(5) Uani 1 4 d S T P . .
O1 O 0.53010(18) 0.89897(18) 0.27614(18) 0.0147(3) Uani 1 1 d . . . . .
O2 O 0.8197(2) 0.03493(19) 0.48123(17) 0.0167(4) Uani 1 1 d . . . . .
O3 O 0.38597(18) 0.31149(17) 0.53968(17) 0.0128(3) Uani 1 1 d . . . . .
O4 O 0.82001(17) 0.33322(18) 0.18949(16) 0.0126(3) Uani 1 1 d . . . . .

loop_
_atom_site_aniso_label
_atom_site_aniso_U_11
_atom_site_aniso_U_22
_atom_site_aniso_U_33
_atom_site_aniso_U_23
_atom_site_aniso_U_13
_atom_site_aniso_U_12
Gd1 0.00677(5) 0.00677(5) 0.00737(7) 0.000 0.000 0.000
W1 0.00844(4) 0.00800(4) 0.00927(4) -0.00022(2) -0.00037(3) 0.00004(3)
Na1 0.0157(5) 0.0143(5) 0.0134(4) -0.0015(4) 0.0018(4) 0.0000(4)
Na2 0.0262(8) 0.0262(8) 0.0182(11) 0.000 0.000 0.000
O1 0.0134(8) 0.0143(8) 0.0164(8) 0.0009(6) 0.0030(6) 0.0010(7)
O2 0.0232(10) 0.0141(8) 0.0127(7) 0.0039(6) 0.0003(7) 0.0009(7)
O3 0.0135(8) 0.0116(8) 0.0133(7) -0.0012(6) 0.0019(6) -0.0007(6)
O4 0.0086(7) 0.0158(8) 0.0135(7) -0.0028(6) 0.0002(5) 0.0014(6)

loop_
_atom_type_symbol
_atom_type_description
_atom_type_scat_dispersion_real
_atom_type_scat_dispersion_imag
_atom_type_scat_source
O O 0.0106 0.0060 'International Tables Vol C Tables 4.2.6.8 and 6.1.1.4'
Na Na 0.0362 0.0249 'International Tables Vol C Tables 4.2.6.8 and 6.1.1.4'
Gd Gd -0.1653 3.9035 'International Tables Vol C Tables 4.2.6.8 and 6.1.1.4'
W W -0.8490 6.8722 'International Tables Vol C Tables 4.2.6.8 and 6.1.1.4'

loop_
_geom_angle_atom_site_label_1
_geom_angle_atom_site_label_2
_geom_angle_atom_site_label_3
_geom_angle
_geom_angle_site_symmetry_1
_geom_angle_site_symmetry_3
_geom_angle_publ_flag
O4 Gd1 O4 144.27(9) 12_656 15_565 ?
O4 Gd1 O4 95.40(3) 12_656 6_554 ?
O4 Gd1 O4 95.40(3) 15_565 6_554 ?
O4 Gd1 O4 95.40(3) 12_656 1_455 ?
O4 Gd1 O4 95.40(3) 15_565 1_455 ?
O4 Gd1 O4 144.27(9) 6_554 1_455 ?
O4 Gd1 O3 146.19(7) 12_656 4_454 ?
O4 Gd1 O3 69.50(7) 15_565 4_454 ?
O4 Gd1 O3 73.94(7) 6_554 4_454 ?
O4 Gd1 O3 78.23(7) 1_455 4_454 ?
O4 Gd1 O3 78.23(7) 12_656 10_556 ?
O4 Gd1 O3 73.94(7) 15_565 10_556 ?
O4 Gd1 O3 146.19(7) 6_554 10_556 ?
O4 Gd1 O3 69.50(7) 1_455 10_556 ?
O3 Gd1 O3 127.84(6) 4_454 10_556 ?
O4 Gd1 O3 73.94(7) 12_656 13 ?
O4 Gd1 O3 78.23(7) 15_565 13 ?
O4 Gd1 O3 69.50(7) 6_554 13 ?
O4 Gd1 O3 146.19(7) 1_455 13 ?
O3 Gd1 O3 127.84(6) 4_454 13 ?
O3 Gd1 O3 76.88(10) 10_556 13 ?
O4 Gd1 O3 69.50(7) 12_656 7_444 ?
O4 Gd1 O3 146.19(7) 15_565 7_444 ?
O4 Gd1 O3 78.23(7) 6_554 7_444 ?
O4 Gd1 O3 73.94(7) 1_455 7_444 ?
O3 Gd1 O3 76.88(10) 4_454 7_444 ?
O3 Gd1 O3 127.84(6) 10_556 7_444 ?
O3 Gd1 O3 127.84(6) 13 7_444 ?
O4 Gd1 Na1 38.47(5) 12_656 4_454 ?
O4 Gd1 Na1 111.62(5) 15_565 4_454 ?
O4 Gd1 Na1 127.49(5) 6_554 4_454 ?
O4 Gd1 Na1 78.81(5) 1_455 4_454 ?
O3 Gd1 Na1 157.00(5) 4_454 4_454 ?
O3 Gd1 Na1 39.85(5) 10_556 4_454 ?
O3 Gd1 Na1 73.11(5) 13 4_454 ?
O3 Gd1 Na1 97.92(5) 7_444 4_454 ?
O4 Gd1 Na1 127.49(5) 12_656 13 ?
O4 Gd1 Na1 78.81(5) 15_565 13 ?
O4 Gd1 Na1 111.62(5) 6_554 13 ?
O4 Gd1 Na1 38.47(5) 1_455 13 ?
O3 Gd1 Na1 39.85(5) 4_454 13 ?
O3 Gd1 Na1 97.92(5) 10_556 13 ?
O3 Gd1 Na1 157.00(5) 13 13 ?
O3 Gd1 Na1 73.11(5) 7_444 13 ?
Na1 Gd1 Na1 117.15(2) 4_454 13 ?
O4 Gd1 Na1 78.81(5) 12_656 10_556 ?
O4 Gd1 Na1 127.49(5) 15_565 10_556 ?
O4 Gd1 Na1 38.47(5) 6_554 10_556 ?
O4 Gd1 Na1 111.62(5) 1_455 10_556 ?
O3 Gd1 Na1 73.11(5) 4_454 10_556 ?
O3 Gd1 Na1 157.00(5) 10_556 10_556 ?
O3 Gd1 Na1 97.92(5) 13 10_556 ?
O3 Gd1 Na1 39.85(5) 7_444 10_556 ?
Na1 Gd1 Na1 117.15(2) 4_454 10_556 ?
Na1 Gd1 Na1 95.01(4) 13 10_556 ?
O4 Gd1 Na1 111.62(5) 12_656 7_444 ?
O4 Gd1 Na1 38.47(5) 15_565 7_444 ?
O4 Gd1 Na1 78.81(5) 6_554 7_444 ?
O4 Gd1 Na1 127.49(5) 1_455 7_444 ?
O3 Gd1 Na1 97.92(5) 4_454 7_444 ?
O3 Gd1 Na1 73.11(5) 10_556 7_444 ?
O3 Gd1 Na1 39.85(5) 13 7_444 ?
O3 Gd1 Na1 157.00(5) 7_444 7_444 ?
Na1 Gd1 Na1 95.01(4) 4_454 7_444 ?
Na1 Gd1 Na1 117.15(2) 13 7_444 ?
Na1 Gd1 Na1 117.15(2) 10_556 7_444 ?
O2 W1 O1 107.05(10) 3_545 9_666 ?
O2 W1 O3 105.43(10) 3_545 6_554 ?
O1 W1 O3 106.34(9) 9_666 6_554 ?
O2 W1 O4 111.00(10) 3_545 11_666 ?
O1 W1 O4 113.67(9) 9_666 11_666 ?
O3 W1 O4 112.81(9) 6_554 11_666 ?
O2 W1 Na1 39.91(8) 3_545 2_655 ?
O1 W1 Na1 142.32(7) 9_666 2_655 ?
O3 W1 Na1 101.51(7) 6_554 2_655 ?
O4 W1 Na1 76.82(7) 11_666 2_655 ?
O2 W1 Na1 148.07(7) 3_545 11_666 ?
O1 W1 Na1 41.75(7) 9_666 11_666 ?
O3 W1 Na1 83.36(7) 6_554 11_666 ?
O4 W1 Na1 92.59(7) 11_666 11_666 ?
Na1 W1 Na1 169.37(3) 2_655 11_666 ?
O2 W1 Na2 76.72(7) 3_545 13_556 ?
O1 W1 Na2 38.11(7) 9_666 13_556 ?
O3 W1 Na2 93.11(6) 6_554 13_556 ?
O4 W1 Na2 148.48(6) 11_666 13_556 ?
Na1 W1 Na2 116.62(2) 2_655 13_556 ?
Na1 W1 Na2 72.14(2) 11_666 13_556 ?
O2 W1 Na1 98.18(7) 3_545 9_656 ?
O1 W1 Na1 34.39(7) 9_666 9_656 ?
O3 W1 Na1 139.72(7) 6_554 9_656 ?
O4 W1 Na1 87.51(6) 11_666 9_656 ?
Na1 W1 Na1 117.28(3) 2_655 9_656 ?
Na1 W1 Na1 60.42(3) 11_666 9_656 ?
Na2 W1 Na1 60.978(19) 13_556 9_656 ?
O2 W1 Na1 99.72(8) 3_545 3_545 ?
O1 W1 Na1 143.54(7) 9_666 3_545 ?
O3 W1 Na1 89.41(7) 6_554 3_545 ?
O4 W1 Na1 31.32(6) 11_666 3_545 ?
Na1 W1 Na1 59.849(10) 2_655 3_545 ?
Na1 W1 Na1 111.18(2) 11_666 3_545 ?
Na2 W1 Na1 176.079(19) 13_556 3_545 ?
Na1 W1 Na1 118.45(3) 9_656 3_545 ?
O2 W1 Na1 78.21(8) 3_545 16_656 ?
O1 W1 Na1 98.43(7) 9_666 16_656 ?
O3 W1 Na1 32.33(6) 6_554 16_656 ?
O4 W1 Na1 140.74(6) 11_666 16_656 ?
Na1 W1 Na1 91.67(4) 2_655 16_656 ?
Na1 W1 Na1 97.29(3) 11_666 16_656 ?
Na2 W1 Na1 69.993(19) 13_556 16_656 ?
Na1 W1 Na1 130.13(2) 9_656 16_656 ?
Na1 W1 Na1 111.10(2) 3_545 16_656 ?
O2 Na1 O4 142.85(9) 2_654 13_655 ?
O2 Na1 O1 110.32(9) 2_654 1_545 ?
O4 Na1 O1 96.36(8) 13_655 1_545 ?
O2 Na1 O3 131.25(9) 2_654 16_656 ?
O4 Na1 O3 78.47(7) 13_655 16_656 ?
O1 Na1 O3 77.47(8) 1_545 16_656 ?
O2 Na1 O2 81.80(6) 2_654 4_554 ?
O4 Na1 O2 80.15(8) 13_655 4_554 ?
O1 Na1 O2 75.95(8) 1_545 4_554 ?
O3 Na1 O2 143.54(9) 16_656 4_554 ?
O2 Na1 O1 76.92(8) 2_654 4_454 ?
O4 Na1 O1 85.63(8) 13_655 4_454 ?
O1 Na1 O1 161.90(8) 1_545 4_454 ?
O3 Na1 O1 85.36(8) 16_656 4_454 ?
O2 Na1 O1 122.02(8) 4_554 4_454 ?
O2 Na1 W1 61.43(6) 2_654 2_654 ?
O4 Na1 W1 89.38(6) 13_655 2_654 ?
O1 Na1 W1 100.26(6) 1_545 2_654 ?
O3 Na1 W1 167.23(7) 16_656 2_654 ?
O2 Na1 W1 27.23(5) 4_554 2_654 ?
O1 Na1 W1 97.75(6) 4_454 2_654 ?
O2 Na1 W1 102.05(7) 2_654 16_656 ?
O4 Na1 W1 57.76(6) 13_655 16_656 ?
O1 Na1 W1 147.29(7) 1_545 16_656 ?
O3 Na1 W1 77.81(6) 16_656 16_656 ?
O2 Na1 W1 114.19(7) 4_554 16_656 ?
O1 Na1 W1 28.06(5) 4_454 16_656 ?
W1 Na1 W1 99.13(3) 2_654 16_656 ?
O2 Na1 Na1 42.24(6) 2_654 4_554 ?
O4 Na1 Na1 105.43(7) 13_655 4_554 ?
O1 Na1 Na1 151.44(7) 1_545 4_554 ?
O3 Na1 Na1 124.44(7) 16_656 4_554 ?
O2 Na1 Na1 89.63(6) 4_554 4_554 ?
O1 Na1 Na1 41.38(6) 4_454 4_554 ?
W1 Na1 Na1 62.43(2) 2_654 4_554 ?
W1 Na1 Na1 61.20(3) 16_656 4_554 ?
O2 Na1 Na1 112.12(7) 2_654 3_545 ?
O4 Na1 Na1 70.20(5) 13_655 3_545 ?
O1 Na1 Na1 43.81(6) 1_545 3_545 ?
O3 Na1 Na1 105.68(6) 16_656 3_545 ?
O2 Na1 Na1 38.68(5) 4_554 3_545 ?
O1 Na1 Na1 150.25(7) 4_454 3_545 ?
W1 Na1 Na1 65.91(3) 2_654 3_545 ?
W1 Na1 Na1 126.19(3) 16_656 3_545 ?
Na1 Na1 Na1 128.22(3) 4_554 3_545 ?
O2 Na1 W1 128.57(7) 2_654 9_656 ?
O4 Na1 W1 85.51(6) 13_655 9_656 ?
O1 Na1 W1 24.69(5) 1_545 9_656 ?
O3 Na1 W1 53.43(5) 16_656 9_656 ?
O2 Na1 W1 95.83(6) 4_554 9_656 ?
O1 Na1 W1 138.79(6) 4_454 9_656 ?
W1 Na1 W1 122.30(4) 2_654 9_656 ?
W1 Na1 W1 124.62(3) 16_656 9_656 ?
Na1 Na1 W1 168.50(4) 4_554 9_656 ?
Na1 Na1 W1 58.38(3) 3_545 9_656 ?
O2 Na1 Na2 70.36(6) 2_654 5_544 ?
O4 Na1 Na2 136.72(7) 13_655 5_544 ?
O1 Na1 Na2 41.34(5) 1_545 5_544 ?
O3 Na1 Na2 95.78(6) 16_656 5_544 ?
O2 Na1 Na2 80.19(6) 4_554 5_544 ?
O1 Na1 Na2 137.13(7) 4_454 5_544 ?
W1 Na1 Na2 90.35(3) 2_654 5_544 ?
W1 Na1 Na2 163.23(4) 16_656 5_544 ?
Na1 Na1 Na2 112.59(3) 4_554 5_544 ?
Na1 Na1 Na2 70.34(4) 3_545 5_544 ?
W1 Na1 Na2 58.748(18) 9_656 5_544 ?
O1 Na2 O1 119.52(5) 5_445 16_656 ?
O1 Na2 O1 119.52(6) 5_445 11_566 ?
O1 Na2 O1 90.83(10) 16_656 11_566 ?
O1 Na2 O1 90.83(10) 5_445 2_565 ?
O1 Na2 O1 119.52(6) 16_656 2_565 ?
O1 Na2 O1 119.52(5) 11_566 2_565 ?
O1 Na2 W1 145.27(5) 5_445 4_454 ?
O1 Na2 W1 26.56(5) 16_656 4_454 ?
O1 Na2 W1 80.50(5) 11_566 4_454 ?
O1 Na2 W1 103.75(5) 2_565 4_454 ?
O1 Na2 W1 26.56(5) 5_445 13_556 ?
O1 Na2 W1 103.75(5) 16_656 13_556 ?
O1 Na2 W1 145.27(5) 11_566 13_556 ?
O1 Na2 W1 80.50(5) 2_565 13_556 ?
W1 Na2 W1 124.719(3) 4_454 13_556 ?
O1 Na2 W1 80.50(5) 5_445 10_557 ?
O1 Na2 W1 145.27(5) 16_656 10_557 ?
O1 Na2 W1 103.75(5) 11_566 10_557 ?
O1 Na2 W1 26.56(5) 2_565 10_557 ?
W1 Na2 W1 124.719(2) 4_454 10_557 ?
W1 Na2 W1 82.005(4) 13_556 10_557 ?
O1 Na2 W1 103.75(5) 5_445 7_444 ?
O1 Na2 W1 80.50(5) 16_656 7_444 ?
O1 Na2 W1 26.56(5) 11_566 7_444 ?
O1 Na2 W1 145.27(5) 2_565 7_444 ?
W1 Na2 W1 82.005(4) 4_454 7_444 ?
W1 Na2 W1 124.719(2) 13_556 7_444 ?
W1 Na2 W1 124.719(2) 10_557 7_444 ?
O1 Na2 Na1 40.31(5) 5_445 5_455 ?
O1 Na2 Na1 101.40(5) 16_656 5_455 ?
O1 Na2 Na1 86.22(5) 11_566 5_455 ?
O1 Na2 Na1 129.11(5) 2_565 5_455 ?
W1 Na2 Na1 124.53(2) 4_454 5_455 ?
W1 Na2 Na1 60.274(18) 13_556 5_455 ?
W1 Na2 Na1 110.74(2) 10_557 5_455 ?
W1 Na2 Na1 64.838(19) 7_444 5_455 ?
O1 Na2 Na1 129.11(5) 5_445 2 ?
O1 Na2 Na1 86.22(5) 16_656 2 ?
O1 Na2 Na1 101.40(5) 11_566 2 ?
O1 Na2 Na1 40.31(5) 2_565 2 ?
W1 Na2 Na1 64.838(19) 4_454 2 ?
W1 Na2 Na1 110.74(2) 13_556 2 ?
W1 Na2 Na1 60.274(18) 10_557 2 ?
W1 Na2 Na1 124.53(2) 7_444 2 ?
Na1 Na2 Na1 169.23(4) 5_455 2 ?
O1 Na2 Na1 86.22(5) 5_445 16_556 ?
O1 Na2 Na1 40.31(5) 16_656 16_556 ?
O1 Na2 Na1 129.11(5) 11_566 16_556 ?
O1 Na2 Na1 101.40(5) 2_565 16_556 ?
W1 Na2 Na1 60.274(18) 4_454 16_556 ?
W1 Na2 Na1 64.838(18) 13_556 16_556 ?
W1 Na2 Na1 124.53(2) 10_557 16_556 ?
W1 Na2 Na1 110.74(2) 7_444 16_556 ?
Na1 Na2 Na1 90.505(4) 5_455 16_556 ?
Na1 Na2 Na1 90.505(4) 2 16_556 ?
O1 Na2 Na1 101.40(5) 5_445 11_666 ?
O1 Na2 Na1 129.11(5) 16_656 11_666 ?
O1 Na2 Na1 40.31(5) 11_566 11_666 ?
O1 Na2 Na1 86.22(5) 2_565 11_666 ?
W1 Na2 Na1 110.74(2) 4_454 11_666 ?
W1 Na2 Na1 124.53(2) 13_556 11_666 ?
W1 Na2 Na1 64.838(18) 10_557 11_666 ?
W1 Na2 Na1 60.274(18) 7_444 11_666 ?
Na1 Na2 Na1 90.505(4) 5_455 11_666 ?
Na1 Na2 Na1 90.505(4) 2 11_666 ?
Na1 Na2 Na1 169.23(4) 16_556 11_666 ?
W1 O1 Na1 120.92(11) 9_666 1_565 ?
W1 O1 Na2 115.33(10) 9_666 5_554 ?
Na1 O1 Na2 98.35(8) 1_565 5_554 ?
W1 O1 Na1 110.20(10) 9_666 3 ?
Na1 O1 Na1 94.81(9) 1_565 3 ?
Na2 O1 Na1 115.51(9) 5_554 3 ?
W1 O2 Na1 148.03(13) 4_554 2_655 ?
W1 O2 Na1 112.86(10) 4_554 3_545 ?
Na1 O2 Na1 99.08(8) 2_655 3_545 ?
W1 O3 Gd1 130.01(10) 6_554 13 ?
W1 O3 Na1 124.31(10) 6_554 11_666 ?
Gd1 O3 Na1 100.72(8) 13 11_666 ?
W1 O4 Na1 125.16(10) 16_656 13_655 ?
W1 O4 Gd1 129.38(9) 16_656 1_655 ?
Na1 O4 Gd1 102.39(8) 13_655 1_655 ?

loop_
_geom_bond_atom_site_label_1
_geom_bond_atom_site_label_2
_geom_bond_distance
_geom_bond_site_symmetry_2
_geom_bond_publ_flag
Gd1 O4 2.3917(19) 12_656 ?
Gd1 O4 2.3917(19) 15_565 ?
Gd1 O4 2.3917(19) 6_554 ?
Gd1 O4 2.3917(19) 1_455 ?
Gd1 O3 2.3922(19) 4_454 ?
Gd1 O3 2.3922(19) 10_556 ?
Gd1 O3 2.3922(19) 13 ?
Gd1 O3 2.3922(19) 7_444 ?
Gd1 Na1 3.7009(12) 4_454 ?
Gd1 Na1 3.7009(12) 13 ?
Gd1 Na1 3.7009(12) 10_556 ?
Gd1 Na1 3.7009(12) 7_444 ?
W1 O2 1.756(2) 3_545 ?
W1 O1 1.774(2) 9_666 ?
W1 O3 1.7895(19) 6_554 ?
W1 O4 1.8096(19) 11_666 ?
W1 Na1 3.5357(12) 2_655 ?
W1 Na1 3.5410(12) 11_666 ?
W1 Na2 3.58732(13) 13_556 ?
W1 Na1 3.6440(12) 9_656 ?
W1 Na1 3.7075(13) 3_545 ?
W1 Na1 3.7279(13) 16_656 ?
Na1 O2 2.289(2) 2_654 ?
Na1 O4 2.357(2) 13_655 ?
Na1 O1 2.399(2) 1_545 ?
Na1 O3 2.414(2) 16_656 ?
Na1 O2 2.462(3) 4_554 ?
Na1 O1 2.512(2) 4_454 ?
Na1 W1 3.5357(12) 2_654 ?
Na1 W1 3.5409(12) 16_656 ?
Na1 Na1 3.6164(11) 4_554 ?
Na1 Na1 3.6164(11) 3_545 ?
Na1 W1 3.6441(12) 9_656 ?
Na1 Na2 3.6693(12) 5_544 ?
Na2 O1 2.450(2) 5_445 ?
Na2 O1 2.450(2) 16_656 ?
Na2 O1 2.450(2) 11_566 ?
Na2 O1 2.450(2) 2_565 ?
Na2 W1 3.58737(13) 4_454 ?
Na2 W1 3.58737(12) 13_556 ?
Na2 W1 3.58737(12) 10_557 ?
Na2 W1 3.58737(13) 7_444 ?
Na2 Na1 3.6693(12) 5_455 ?
Na2 Na1 3.6693(12) 2 ?
Na2 Na1 3.6693(12) 16_556 ?
Na2 Na1 3.6693(12) 11_666 ?
O1 W1 1.774(2) 9_666 ?
O1 Na1 2.399(2) 1_565 ?
O1 Na2 2.450(2) 5_554 ?
O1 Na1 2.512(2) 3 ?
O2 W1 1.756(2) 4_554 ?
O2 Na1 2.289(2) 2_655 ?
O2 Na1 2.462(3) 3_545 ?
O3 W1 1.7895(19) 6_554 ?
O3 Gd1 2.3922(19) 13 ?
O3 Na1 2.414(2) 11_666 ?
O4 W1 1.8096(19) 16_656 ?
O4 Na1 2.357(2) 13_655 ?
O4 Gd1 2.3917(19) 1_655 ?
